data_7115014
loop_
_publ_author_name
'Dai, Xuliang'
'Warren, Timothy H.'

_publ_section_title
;
 Dioxygen activation by a neutral \b-diketiminato copper(i) ethylene
 complex
;
_journal_issue 19
_journal_name_full 'Chemical Communications'
_journal_page_first 1998
_journal_paper_doi 10.1039/b105244f
_journal_year 2001
_chemical_formula_sum 'C42 H52 Cu2 N4 O2'
_chemical_formula_weight 771.96
_chemical_name_common {[Me2NN]Cu(OH)}2
_chemical_name_systematic
; 
? 
;
_space_group_IT_number 15
_symmetry_cell_setting monoclinic
_symmetry_space_group_name_Hall '-C 2yc'
_symmetry_space_group_name_H-M 'C 1 2/c 1'
_atom_sites_solution_hydrogens geom
_atom_sites_solution_primary direct
_atom_sites_solution_secondary difmap
_audit_creation_method SHELXL-97
_cell_angle_alpha 90.00
_cell_angle_beta 93.1880(10)
_cell_angle_gamma 90.00
_cell_formula_units_Z 4
_cell_length_a 23.5194(15)
_cell_length_b 10.6093(7)
_cell_length_c 15.2554(10)
_cell_measurement_temperature 173(2)
_cell_volume 3800.7(4)
_computing_cell_refinement 'Bruker SMART'
_computing_data_collection 'Bruker SMART'
_computing_data_reduction 'Bruker SHELXTL'
_computing_molecular_graphics 'ORTEP-3 for Windows; Ferrugia L J (1997), J. Appl. Cryst. 30, 565'
_computing_publication_material 'Bruker SHELXTL'
_computing_structure_refinement 'SHELXL-97 (Sheldrick, 1997)'
_computing_structure_solution 'SHELXS-97 (Sheldrick, 1990)'
_diffrn_ambient_temperature 173(2)
_diffrn_measured_fraction_theta_full 0.967
_diffrn_measured_fraction_theta_max 0.967
_diffrn_measurement_device_type 'CCD area detector'
_diffrn_measurement_method 'phi and omega scans'
_diffrn_radiation_monochromator graphite
_diffrn_radiation_source 'fine-focus sealed tube'
_diffrn_radiation_type MoK\a
_diffrn_radiation_wavelength 0.71073
_diffrn_reflns_av_R_equivalents 0.0189
_diffrn_reflns_av_sigmaI/netI 0.0131
_diffrn_reflns_limit_h_max 30
_diffrn_reflns_limit_h_min -31
_diffrn_reflns_limit_k_max 14
_diffrn_reflns_limit_k_min -14
_diffrn_reflns_limit_l_max 20
_diffrn_reflns_limit_l_min -19
_diffrn_reflns_number 20485
_diffrn_reflns_theta_full 28.32
_diffrn_reflns_theta_max 28.32
_diffrn_reflns_theta_min 1.73
_exptl_absorpt_coefficient_mu 1.160
_exptl_absorpt_correction_T_max 0.54
_exptl_absorpt_correction_T_min 0.67
_exptl_absorpt_correction_type multi-scan
_exptl_absorpt_process_details 'SADABS based on Blessing's method; Blessing, Acta Cryst. (1995) A51 33-38'
_exptl_crystal_colour brown
_exptl_crystal_density_diffrn 1.349
_exptl_crystal_density_method 'not measured'
_exptl_crystal_description block
_exptl_crystal_F_000 1624
_exptl_crystal_size_max 0.54
_exptl_crystal_size_mid 0.40
_exptl_crystal_size_min 0.34
_refine_diff_density_max 0.316
_refine_diff_density_min -0.271
_refine_diff_density_rms 0.052
_refine_ls_extinction_method none
_refine_ls_goodness_of_fit_ref 1.051
_refine_ls_hydrogen_treatment mixed
_refine_ls_matrix_type full
_refine_ls_number_parameters 236
_refine_ls_number_reflns 4581
_refine_ls_number_restraints 0
_refine_ls_restrained_S_all 1.051
_refine_ls_R_factor_all 0.0274
_refine_ls_R_factor_gt 0.0249
_refine_ls_shift/su_max 0.002
_refine_ls_shift/su_mean 0.000
_refine_ls_structure_factor_coef Fsqd
_refine_ls_weighting_details 'calc w=1/[\s^2^(Fo^2^)+(0.0359P)^2^+3.6076P] where P=(Fo^2^+2Fc^2^)/3'
_refine_ls_weighting_scheme calc
_refine_ls_wR_factor_gt 0.0686
_refine_ls_wR_factor_ref 0.0701
_reflns_number_gt 4253
_reflns_number_total 4581
_reflns_threshold_expression >2sigma(I)
_cod_data_source_file b105244f.txt
_cod_data_source_block 144b
_cod_depositor_comments
;
The following automatic conversions were performed:

'_symmetry_cell_setting' value 'Monoclinic' changed to 'monoclinic'
according to
/usr/data/users/saulius/automatic-downloads/retrospective/RSC/lib/dictionaries/cif_core.dic
dictionary named 'cif_core.dic' version 2.4.2 from 2011-04-26.

Automatic conversion script
Id: cif_fix_values 2281 2013-09-26 08:29:07Z andrius 
;
_cod_original_sg_symbol_H-M C2/c
_cod_database_code 7115014

loop_
_symmetry_equiv_pos_as_xyz
'x, y, z'
'-x, y, -z+1/2'
'x+1/2, y+1/2, z'
'-x+1/2, y+1/2, -z+1/2'
'-x, -y, -z'
'x, -y, z-1/2'
'-x+1/2, -y+1/2, -z'
'x+1/2, -y+1/2, z-1/2'

loop_
_atom_site_label
_atom_site_type_symbol
_atom_site_fract_x
_atom_site_fract_y
_atom_site_fract_z
_atom_site_U_iso_or_equiv
_atom_site_adp_type
_atom_site_occupancy
_atom_site_symmetry_multiplicity
_atom_site_calc_flag
_atom_site_refinement_flags
Cu1 Cu 0.225403(6) 0.684430(15) 0.078720(10) 0.01952(6) Uani 1 1 d .
N2 N 0.14806(5) 0.66272(11) 0.11362(7) 0.0213(2) Uani 1 1 d .
O1 O 0.29556(5) 0.73355(13) 0.03075(8) 0.0371(3) Uani 1 1 d .
N1 N 0.26006(5) 0.59422(11) 0.17899(7) 0.0224(2) Uani 1 1 d .
C12 C 0.10195(6) 0.67647(13) 0.04835(9) 0.0233(3) Uani 1 1 d .
C11 C 0.32909(6) 0.43975(14) 0.13185(10) 0.0300(3) Uani 1 1 d .
C6 C 0.31803(6) 0.55248(13) 0.17533(9) 0.0235(3) Uani 1 1 d .
C1 C 0.23275(6) 0.56519(13) 0.25009(9) 0.0250(3) Uani 1 1 d .
C17 C 0.07411(6) 0.79205(15) 0.03659(10) 0.0291(3) Uani 1 1 d .
C20 C 0.11796(8) 0.44919(16) 0.00834(12) 0.0391(4) Uani 1 1 d .
H20A H 0.0982 0.3837 -0.0269 0.059 Uiso 1 1 calc R
H20B H 0.1195 0.4249 0.0704 0.059 Uiso 1 1 calc R
H20C H 0.1568 0.4590 -0.0109 0.059 Uiso 1 1 calc R
C8 C 0.41810(6) 0.58051(17) 0.20902(11) 0.0349(3) Uani 1 1 d .
H8 H 0.4487 0.6284 0.2350 0.042 Uiso 1 1 calc R
C2 C 0.17490(6) 0.59043(14) 0.25929(9) 0.0268(3) Uani 1 1 d .
H2 H 0.1615 0.5807 0.3165 0.032 Uiso 1 1 calc R
C13 C 0.08654(6) 0.57180(15) -0.00331(9) 0.0288(3) Uani 1 1 d .
C5 C 0.07304(6) 0.62216(17) 0.21645(10) 0.0328(3) Uani 1 1 d .
H5A H 0.0543 0.7024 0.2014 0.049 Uiso 1 1 calc R
H5B H 0.0709 0.6063 0.2795 0.049 Uiso 1 1 calc R
H5C H 0.0539 0.5538 0.1832 0.049 Uiso 1 1 calc R
C16 C 0.02843(7) 0.79880(18) -0.02580(12) 0.0385(4) Uani 1 1 d .
H16 H 0.0081 0.8757 -0.0334 0.046 Uiso 1 1 calc R
C14 C 0.04143(7) 0.58399(19) -0.06589(10) 0.0390(4) Uani 1 1 d .
H14 H 0.0305 0.5139 -0.1018 0.047 Uiso 1 1 calc R
C3 C 0.13491(6) 0.62825(13) 0.19371(9) 0.0234(3) Uani 1 1 d .
C9 C 0.42941(7) 0.46829(18) 0.16833(12) 0.0391(4) Uani 1 1 d .
H9 H 0.4675 0.4386 0.1669 0.047 Uiso 1 1 calc R
C7 C 0.36269(6) 0.62541(15) 0.21286(10) 0.0282(3) Uani 1 1 d .
C15 C 0.01241(7) 0.6961(2) -0.07641(12) 0.0436(4) Uani 1 1 d .
H15 H -0.0187 0.7026 -0.1186 0.052 Uiso 1 1 calc R
C10 C 0.38535(7) 0.39926(17) 0.12967(11) 0.0380(4) Uani 1 1 d .
H10 H 0.3934 0.3224 0.1009 0.046 Uiso 1 1 calc R
C4 C 0.26376(7) 0.49720(17) 0.32554(10) 0.0354(3) Uani 1 1 d .
H4A H 0.2806 0.4194 0.3040 0.053 Uiso 1 1 calc R
H4B H 0.2369 0.4766 0.3702 0.053 Uiso 1 1 calc R
H4C H 0.2939 0.5516 0.3514 0.053 Uiso 1 1 calc R
C18 C 0.35171(7) 0.74976(17) 0.25610(13) 0.0419(4) Uani 1 1 d .
H18A H 0.3382 0.7350 0.3148 0.063 Uiso 1 1 calc R
H18B H 0.3228 0.7965 0.2207 0.063 Uiso 1 1 calc R
H18C H 0.3871 0.7988 0.2610 0.063 Uiso 1 1 calc R
C19 C 0.28144(8) 0.36362(17) 0.08865(13) 0.0431(4) Uani 1 1 d .
H19A H 0.2967 0.2851 0.0658 0.065 Uiso 1 1 calc R
H19B H 0.2631 0.4122 0.0403 0.065 Uiso 1 1 calc R
H19C H 0.2534 0.3440 0.1318 0.065 Uiso 1 1 calc R
C21 C 0.09319(7) 0.90614(16) 0.08784(12) 0.0395(4) Uani 1 1 d .
H21A H 0.0950 0.8863 0.1507 0.059 Uiso 1 1 calc R
H21B H 0.0661 0.9750 0.0760 0.059 Uiso 1 1 calc R
H21C H 0.1310 0.9318 0.0705 0.059 Uiso 1 1 calc R
H22 H 0.3246(11) 0.719(2) 0.0480(16) 0.057(7) Uiso 1 1 d .

loop_
_atom_site_aniso_label
_atom_site_aniso_U_11
_atom_site_aniso_U_22
_atom_site_aniso_U_33
_atom_site_aniso_U_23
_atom_site_aniso_U_13
_atom_site_aniso_U_12
Cu1 0.01430(9) 0.02414(10) 0.02007(9) 0.00334(6) 0.00040(6) 0.00055(5)
N2 0.0151(5) 0.0274(6) 0.0213(5) 0.0009(4) -0.0003(4) -0.0001(4)
O1 0.0154(5) 0.0617(8) 0.0341(6) 0.0236(6) 0.0004(4) 0.0020(5)
N1 0.0176(5) 0.0259(6) 0.0235(5) 0.0028(4) -0.0006(4) 0.0013(4)
C12 0.0152(6) 0.0341(7) 0.0206(6) 0.0026(5) 0.0012(5) -0.0026(5)
C11 0.0293(7) 0.0282(7) 0.0322(7) 0.0030(6) -0.0004(6) 0.0038(6)
C6 0.0193(6) 0.0269(7) 0.0243(6) 0.0057(5) -0.0001(5) 0.0025(5)
C1 0.0237(6) 0.0285(7) 0.0225(6) 0.0033(5) -0.0019(5) -0.0007(5)
C17 0.0184(6) 0.0382(8) 0.0307(7) 0.0045(6) 0.0009(5) 0.0014(5)
C20 0.0407(9) 0.0354(8) 0.0413(9) -0.0096(7) 0.0023(7) -0.0036(7)
C8 0.0202(7) 0.0440(9) 0.0402(8) 0.0093(7) -0.0016(6) -0.0006(6)
C2 0.0239(7) 0.0360(8) 0.0204(6) 0.0031(5) 0.0018(5) -0.0011(6)
C13 0.0239(6) 0.0385(8) 0.0241(6) -0.0007(6) 0.0028(5) -0.0072(6)
C5 0.0202(7) 0.0514(10) 0.0270(7) 0.0045(6) 0.0041(5) -0.0022(6)
C16 0.0216(7) 0.0519(10) 0.0413(9) 0.0145(7) -0.0035(6) 0.0027(6)
C14 0.0316(8) 0.0577(11) 0.0271(7) -0.0029(7) -0.0034(6) -0.0155(7)
C3 0.0188(6) 0.0278(7) 0.0236(6) -0.0005(5) 0.0026(5) -0.0012(5)
C9 0.0229(7) 0.0495(10) 0.0453(9) 0.0117(8) 0.0062(6) 0.0112(7)
C7 0.0222(6) 0.0322(7) 0.0297(7) 0.0042(6) -0.0021(5) 0.0003(5)
C15 0.0257(8) 0.0706(13) 0.0331(8) 0.0123(8) -0.0094(6) -0.0101(8)
C10 0.0369(8) 0.0359(8) 0.0414(9) 0.0023(7) 0.0052(7) 0.0136(7)
C4 0.0278(7) 0.0493(9) 0.0288(7) 0.0144(7) -0.0017(6) 0.0019(7)
C18 0.0320(8) 0.0388(9) 0.0539(10) -0.0116(8) -0.0073(7) -0.0024(7)
C19 0.0420(9) 0.0338(8) 0.0523(10) -0.0100(8) -0.0064(8) 0.0012(7)
C21 0.0325(8) 0.0349(8) 0.0507(10) -0.0017(7) -0.0029(7) 0.0080(7)

loop_
_atom_type_symbol
_atom_type_description
_atom_type_scat_dispersion_real
_atom_type_scat_dispersion_imag
_atom_type_scat_source
C C 0.0033 0.0016 'International Tables Vol C Tables 4.2.6.8 and 6.1.1.4'
H H 0.0000 0.0000 'International Tables Vol C Tables 4.2.6.8 and 6.1.1.4'
N N 0.0061 0.0033 'International Tables Vol C Tables 4.2.6.8 and 6.1.1.4'
O O 0.0106 0.0060 'International Tables Vol C Tables 4.2.6.8 and 6.1.1.4'
Cu Cu 0.3201 1.2651 'International Tables Vol C Tables 4.2.6.8 and 6.1.1.4'

loop_
_geom_angle_atom_site_label_1
_geom_angle_atom_site_label_2
_geom_angle_atom_site_label_3
_geom_angle
_geom_angle_site_symmetry_1
_geom_angle_site_symmetry_3
O1 Cu1 O1 74.32(5) . 7_565
O1 Cu1 N2 168.51(5) . .
O1 Cu1 N2 95.34(5) 7_565 .
O1 Cu1 N1 95.86(5) . .
O1 Cu1 N1 169.08(5) 7_565 .
N2 Cu1 N1 94.83(5) . .
O1 Cu1 Cu1 37.26(3) . 7_565
O1 Cu1 Cu1 37.06(3) 7_565 7_565
N2 Cu1 Cu1 132.22(3) . 7_565
N1 Cu1 Cu1 132.95(3) . 7_565
C3 N2 C12 117.35(11) . .
C3 N2 Cu1 123.76(9) . .
C12 N2 Cu1 118.76(9) . .
Cu1 O1 Cu1 105.68(5) . 7_565
C1 N1 C6 117.61(11) . .
C1 N1 Cu1 123.81(9) . .
C6 N1 Cu1 118.55(9) . .
C17 C12 C13 121.34(13) . .
C17 C12 N2 120.52(13) . .
C13 C12 N2 118.14(13) . .
C10 C11 C6 118.48(14) . .
C10 C11 C19 120.65(15) . .
C6 C11 C19 120.88(14) . .
C11 C6 C7 120.72(13) . .
C11 C6 N1 118.92(12) . .
C7 C6 N1 120.34(13) . .
N1 C1 C2 123.65(12) . .
N1 C1 C4 119.89(13) . .
C2 C1 C4 116.42(12) . .
C12 C17 C16 118.01(15) . .
C12 C17 C21 121.22(13) . .
C16 C17 C21 120.76(15) . .
C9 C8 C7 121.35(15) . .
C3 C2 C1 127.12(13) . .
C14 C13 C12 118.44(15) . .
C14 C13 C20 120.83(15) . .
C12 C13 C20 120.73(13) . .
C15 C16 C17 121.19(16) . .
C15 C14 C13 120.93(16) . .
N2 C3 C2 123.87(12) . .
N2 C3 C5 119.86(12) . .
C2 C3 C5 116.20(12) . .
C10 C9 C8 119.64(14) . .
C8 C7 C6 118.44(15) . .
C8 C7 C18 120.17(14) . .
C6 C7 C18 121.38(13) . .
C16 C15 C14 120.03(15) . .
C9 C10 C11 121.31(16) . .

loop_
_geom_bond_atom_site_label_1
_geom_bond_atom_site_label_2
_geom_bond_distance
_geom_bond_site_symmetry_2
Cu1 O1 1.9142(11) .
Cu1 O1 1.9230(11) 7_565
Cu1 N2 1.9373(11) .
Cu1 N1 1.9446(11) .
Cu1 Cu1 3.0581(3) 7_565
N2 C3 1.3283(17) .
N2 C12 1.4384(17) .
O1 Cu1 1.9230(11) 7_565
N1 C1 1.3271(18) .
N1 C6 1.4377(16) .
C12 C17 1.397(2) .
C12 C13 1.398(2) .
C11 C10 1.393(2) .
C11 C6 1.399(2) .
C11 C19 1.504(2) .
C6 C7 1.401(2) .
C1 C2 1.4014(19) .
C1 C4 1.5112(19) .
C17 C16 1.397(2) .
C17 C21 1.496(2) .
C20 C13 1.502(2) .
C8 C9 1.376(3) .
C8 C7 1.392(2) .
C2 C3 1.3935(19) .
C13 C14 1.393(2) .
C5 C3 1.5159(18) .
C16 C15 1.376(3) .
C14 C15 1.376(3) .
C9 C10 1.375(3) .
C7 C18 1.504(2) .
